data_4514238
loop_
_publ_author_name
'Song, Heng'
'Ye, Ke'
'Geng, Peiyu'
'Han, Xiao'
'Liao, Rongzhen'
'Tung, Chen-Ho'
'Wang, Wenguang'

_publ_section_title
;
 Activation of Epoxides by a Cooperative Iron--Thiolate Catalyst:
 Intermediacy of Ferrous Alkoxides in Catalytic Hydroboration
;
_journal_issue 11
_journal_name_full 'ACS Catalysis'
_journal_page_first 7709
_journal_paper_doi 10.1021/acscatal.7b02527
_journal_volume 7
_journal_year 2017
_chemical_formula_moiety 'C29 H29 Fe O P S'
_chemical_formula_sum 'C29 H29 Fe O P S'
_chemical_formula_weight 512.40
_chemical_name_systematic
;
 ?
;
_space_group_crystal_system orthorhombic
_space_group_IT_number 33
_space_group_name_Hall 'P -2n -2ac'
_space_group_name_H-M_alt 'P c 21 n'
_symmetry_space_group_name_Hall 'P -2n -2ac'
_symmetry_space_group_name_H-M 'P c 21 n'
_atom_sites_solution_hydrogens geom
_atom_sites_solution_primary iterative
_audit_creation_date 2017-02-07
_audit_creation_method
;
Olex2 1.2-beta
(compiled 2016.02.19 svn.r3266 for OlexSys, GUI svn.r5155)
;
_cell_angle_alpha 90
_cell_angle_beta 90
_cell_angle_gamma 90
_cell_formula_units_Z 4
_cell_length_a 10.1455(6)
_cell_length_b 14.4475(9)
_cell_length_c 16.7227(12)
_cell_measurement_reflns_used 7530
_cell_measurement_temperature 173(2)
_cell_measurement_theta_max 25.622
_cell_measurement_theta_min 2.739
_cell_volume 2451.2(3)
_computing_molecular_graphics 'Olex2 (Dolomanov et al., 2009)'
_computing_publication_material 'Olex2 (Dolomanov et al., 2009)'
_computing_structure_refinement 'ShelXL (Sheldrick, 2015)'
_computing_structure_solution
;
Superflip (Palatinus & Chapuis, 2007;Palatinus & van der Lee, 2008;
Palatinus et al., 2012)
;
_diffrn_ambient_temperature 173.15
_diffrn_measured_fraction_theta_full 0.974
_diffrn_measured_fraction_theta_max 0.998
_diffrn_measurement_device_type 'Bruker APEXII'
_diffrn_radiation_type MoK\a
_diffrn_radiation_wavelength 0.710
_diffrn_reflns_av_R_equivalents 0.0403
_diffrn_reflns_av_unetI/netI 0.0561
_diffrn_reflns_Laue_measured_fraction_full 0.974
_diffrn_reflns_Laue_measured_fraction_max 0.998
_diffrn_reflns_limit_h_max 12
_diffrn_reflns_limit_h_min -11
_diffrn_reflns_limit_k_max 17
_diffrn_reflns_limit_k_min -17
_diffrn_reflns_limit_l_max 18
_diffrn_reflns_limit_l_min -19
_diffrn_reflns_number 14705
_diffrn_reflns_point_group_measured_fraction_full 0.965
_diffrn_reflns_point_group_measured_fraction_max 0.989
_diffrn_reflns_theta_full 25.214
_diffrn_reflns_theta_max 24.996
_diffrn_reflns_theta_min 2.346
_exptl_absorpt_coefficient_mu 0.786
_exptl_absorpt_correction_T_max 0.7456
_exptl_absorpt_correction_T_min 0.6307
_exptl_absorpt_correction_type multi-scan
_exptl_absorpt_process_details
;
SADABS-2012/1 (Bruker,2012) was used for absorption correction.
wR2(int) was 0.0850 before and 0.0655 after correction.
The Ratio of minimum to maximum transmission is 0.8459.
The \l/2 correction factor is 0.0015.
;
_exptl_crystal_density_diffrn 1.389
_exptl_crystal_description block
_exptl_crystal_F_000 1072
_refine_diff_density_max 0.475
_refine_diff_density_min -0.368
_refine_diff_density_rms 0.055
_refine_ls_abs_structure_details
;
 Flack x determined using 1532 quotients [(I+)-(I-)]/[(I+)+(I-)]
 (Parsons and Flack (2004), Acta Cryst. A60, s61).
;
_refine_ls_abs_structure_Flack 0.031(10)
_refine_ls_extinction_method none
_refine_ls_goodness_of_fit_ref 1.025
_refine_ls_hydrogen_treatment constr
_refine_ls_matrix_type full
_refine_ls_number_parameters 303
_refine_ls_number_reflns 4270
_refine_ls_number_restraints 1
_refine_ls_restrained_S_all 1.025
_refine_ls_R_factor_all 0.0478
_refine_ls_R_factor_gt 0.0347
_refine_ls_shift/su_max 0.001
_refine_ls_shift/su_mean 0.000
_refine_ls_structure_factor_coef Fsqd
_refine_ls_weighting_details 'w=1/[\s^2^(Fo^2^)+(0.0290P)^2^] where P=(Fo^2^+2Fc^2^)/3'
_refine_ls_weighting_scheme calc
_refine_ls_wR_factor_gt 0.0643
_refine_ls_wR_factor_ref 0.0682
_reflns_Friedel_coverage 0.898
_reflns_Friedel_fraction_full 0.954
_reflns_Friedel_fraction_max 0.978
_reflns_number_gt 3654
_reflns_number_total 4270
_reflns_threshold_expression 'I > 2\s(I)'
_cod_data_source_file cs7b02527_si_002.cif
_cod_data_source_block 1(CO)
_cod_depositor_comments 'Adding full bibliography for 4514233--4514239.cif.'
_cod_database_code 4514238
_shelxl_version_number 2013-4
_shelx_space_group_comment
;
The symmetry employed for this shelxl refinement is uniquely defined
by the following loop, which should always be used as a source of
symmetry information in preference to the above space-group names.
They are only intended as comments.
;
_olex2_refinement_description
;
1. Fixed Uiso
 At 1.2 times of:
  All C(H) groups
 At 1.5 times of:
  All C(H,H,H) groups
2.a Aromatic/amide H refined with riding coordinates:
 C7(H7), C18(H18), C15(H15), C19(H19), C6(H6), C16(H16), C9(H9), C13(H13),
 C4(H4), C11(H11), C17(H17), C12(H12), C10(H10), C5(H5)
2.b Idealised Me refined as rotating group:
 C29(H29A,H29B,H29C), C25(H25A,H25B,H25C), C27(H27A,H27B,H27C), C28(H28A,H28B,
 H28C), C26(H26A,H26B,H26C)
;
_olex2_submission_special_instructions 'No special instructions were received'

loop_
_space_group_symop_operation_xyz
'x, y, z'
'-x, y+1/2, -z'
'x+1/2, y+1/2, -z+1/2'
'-x+1/2, y, z+1/2'

loop_
_atom_site_label
_atom_site_type_symbol
_atom_site_fract_x
_atom_site_fract_y
_atom_site_fract_z
_atom_site_U_iso_or_equiv
_atom_site_adp_type
_atom_site_occupancy
_atom_site_site_symmetry_order
_atom_site_calc_flag
_atom_site_refinement_flags_posn
C7 C 0.7749(5) 0.4219(3) 0.5516(3) 0.0280(13) Uani 1 1 d .
H7 H 0.8162 0.4746 0.5318 0.034 Uiso 1 1 calc R
C24 C 0.2197(4) 0.5343(3) 0.7273(3) 0.0237(10) Uani 1 1 d .
C14 C 0.7414(4) 0.5398(3) 0.7446(2) 0.0189(10) Uani 1 1 d .
C2 C 0.6749(4) 0.4303(3) 0.6089(3) 0.0186(11) Uani 1 1 d .
C18 C 0.8552(5) 0.4606(3) 0.8519(3) 0.0307(13) Uani 1 1 d .
H18 H 0.8776 0.4060 0.8779 0.037 Uiso 1 1 calc R
C8 C 0.6782(5) 0.6314(3) 0.5970(3) 0.0216(12) Uani 1 1 d .
C29 C 0.0993(4) 0.4985(4) 0.6865(3) 0.0410(14) Uani 1 1 d .
H29A H 0.0981 0.5197 0.6321 0.061 Uiso 1 1 calc GR
H29B H 0.0223 0.5206 0.7138 0.061 Uiso 1 1 calc GR
H29C H 0.1001 0.4320 0.6873 0.061 Uiso 1 1 calc GR
C15 C 0.7882(5) 0.6229(3) 0.7741(3) 0.0252(12) Uani 1 1 d .
H15 H 0.7676 0.6779 0.7480 0.030 Uiso 1 1 calc R
C19 C 0.7766(4) 0.4573(3) 0.7846(3) 0.0225(12) Uani 1 1 d .
H19 H 0.7467 0.4006 0.7656 0.027 Uiso 1 1 calc R
C3 C 0.6113(4) 0.3507(3) 0.6366(3) 0.0243(11) Uani 1 1 d .
C23 C 0.2885(4) 0.4914(3) 0.7900(3) 0.0261(12) Uani 1 1 d .
C22 C 0.3953(4) 0.5494(3) 0.8143(3) 0.0271(12) Uani 1 1 d .
C6 C 0.8122(5) 0.3365(4) 0.5245(3) 0.0335(13) Uani 1 1 d .
H6 H 0.8763 0.3317 0.4850 0.040 Uiso 1 1 calc R
C1 C 0.3733(4) 0.5093(4) 0.5854(3) 0.0242(11) Uani 1 1 d .
C16 C 0.8655(5) 0.6248(4) 0.8423(3) 0.0309(13) Uani 1 1 d .
H16 H 0.8943 0.6813 0.8625 0.037 Uiso 1 1 calc R
C9 C 0.5869(4) 0.6899(3) 0.5629(3) 0.0252(11) Uani 1 1 d .
H9 H 0.4978 0.6810 0.5733 0.030 Uiso 1 1 calc R
C13 C 0.8109(5) 0.6466(3) 0.5806(3) 0.0292(12) Uani 1 1 d .
H13 H 0.8743 0.6095 0.6049 0.035 Uiso 1 1 calc R
C4 C 0.6563(4) 0.2636(3) 0.6114(3) 0.0286(12) Uani 1 1 d .
H4 H 0.6191 0.2102 0.6327 0.034 Uiso 1 1 calc R
C11 C 0.7574(5) 0.7740(3) 0.4956(3) 0.0341(13) Uani 1 1 d .
H11 H 0.7831 0.8213 0.4612 0.041 Uiso 1 1 calc R
C17 C 0.9006(4) 0.5433(3) 0.8808(3) 0.0338(13) Uani 1 1 d .
H17 H 0.9545 0.5449 0.9258 0.041 Uiso 1 1 calc R
C25 C 0.2275(5) 0.6953(3) 0.6585(3) 0.0391(14) Uani 1 1 d .
H25A H 0.2974 0.7357 0.6419 0.059 Uiso 1 1 calc GR
H25B H 0.1615 0.7305 0.6862 0.059 Uiso 1 1 calc GR
H25C H 0.1889 0.6663 0.6125 0.059 Uiso 1 1 calc GR
C12 C 0.8504(5) 0.7163(3) 0.5286(3) 0.0369(14) Uani 1 1 d .
H12 H 0.9391 0.7239 0.5162 0.044 Uiso 1 1 calc R
C20 C 0.2814(4) 0.6227(3) 0.7131(3) 0.0244(11) Uani 1 1 d .
C10 C 0.6256(5) 0.7617(3) 0.5135(3) 0.0303(12) Uani 1 1 d .
H10 H 0.5629 0.8017 0.4923 0.036 Uiso 1 1 calc R
C27 C 0.4856(4) 0.5310(4) 0.8832(3) 0.0435(13) Uani 1 1 d .
H27A H 0.5230 0.4703 0.8779 0.065 Uiso 1 1 calc GR
H27B H 0.4368 0.5347 0.9323 0.065 Uiso 1 1 calc GR
H27C H 0.5549 0.5762 0.8836 0.065 Uiso 1 1 calc GR
C21 C 0.3885(4) 0.6321(3) 0.7667(3) 0.0254(11) Uani 1 1 d .
C28 C 0.2518(5) 0.4014(4) 0.8290(3) 0.0429(15) Uani 1 1 d .
H28A H 0.2081 0.3625 0.7908 0.064 Uiso 1 1 calc GR
H28B H 0.1939 0.4132 0.8732 0.064 Uiso 1 1 calc GR
H28C H 0.3300 0.3711 0.8479 0.064 Uiso 1 1 calc GR
C5 C 0.7546(5) 0.2568(3) 0.5557(3) 0.0359(14) Uani 1 1 d .
H5 H 0.7831 0.1989 0.5386 0.043 Uiso 1 1 calc R
C26 C 0.4695(5) 0.7186(3) 0.7771(3) 0.0379(13) Uani 1 1 d .
H26A H 0.5465 0.7047 0.8082 0.057 Uiso 1 1 calc GR
H26B H 0.4179 0.7647 0.8041 0.057 Uiso 1 1 calc GR
H26C H 0.4957 0.7415 0.7256 0.057 Uiso 1 1 calc GR
Fe1 Fe 0.41696(5) 0.51502(4) 0.69165(3) 0.02051(17) Uani 1 1 d .
O1 O 0.3413(4) 0.5075(3) 0.5297(2) 0.0456(10) Uani 1 1 d .
P1 P 0.62521(10) 0.53522(8) 0.66063(7) 0.0194(3) Uani 1 1 d .
S1 S 0.47654(12) 0.36288(8) 0.70190(8) 0.0284(3) Uani 1 1 d .

loop_
_atom_site_aniso_label
_atom_site_aniso_U_11
_atom_site_aniso_U_22
_atom_site_aniso_U_33
_atom_site_aniso_U_23
_atom_site_aniso_U_13
_atom_site_aniso_U_12
C7 0.029(3) 0.029(3) 0.026(3) 0.000(2) 0.004(2) 0.005(2)
C24 0.016(2) 0.029(3) 0.025(2) -0.001(2) 0.007(2) 0.005(2)
C14 0.014(2) 0.024(3) 0.020(2) 0.000(2) 0.0031(18) -0.002(2)
C2 0.016(3) 0.021(3) 0.018(3) -0.002(2) -0.004(2) 0.0014(19)
C18 0.036(3) 0.029(3) 0.027(3) 0.006(2) -0.001(3) 0.000(3)
C8 0.026(3) 0.017(2) 0.022(3) 0.000(2) 0.000(2) -0.002(2)
C29 0.026(3) 0.051(4) 0.046(3) -0.002(3) 0.005(2) 0.000(2)
C15 0.026(3) 0.023(3) 0.026(3) 0.001(2) -0.001(2) -0.001(2)
C19 0.020(3) 0.026(3) 0.022(3) -0.005(2) -0.001(2) -0.005(2)
C3 0.019(3) 0.028(3) 0.026(3) -0.006(2) -0.007(2) 0.004(2)
C23 0.024(3) 0.028(3) 0.026(3) 0.006(2) 0.011(2) 0.005(2)
C22 0.029(3) 0.032(3) 0.020(3) -0.003(2) 0.004(2) 0.007(2)
C6 0.033(3) 0.041(3) 0.026(3) -0.002(3) 0.007(3) 0.017(3)
C1 0.012(2) 0.016(2) 0.045(3) -0.003(3) 0.008(2) -0.003(2)
C16 0.033(3) 0.032(3) 0.027(3) -0.008(3) -0.003(3) -0.008(2)
C9 0.024(3) 0.028(3) 0.024(3) -0.005(2) -0.001(2) -0.003(2)
C13 0.027(3) 0.028(3) 0.033(3) 0.005(3) 0.001(3) 0.003(2)
C4 0.031(3) 0.018(3) 0.036(3) -0.007(2) -0.005(3) 0.003(2)
C11 0.052(4) 0.026(3) 0.025(3) 0.001(2) 0.001(3) -0.014(3)
C17 0.032(3) 0.043(3) 0.026(3) -0.002(3) -0.012(2) -0.005(3)
C25 0.045(3) 0.035(3) 0.037(3) 0.010(3) 0.004(3) 0.014(3)
C12 0.034(3) 0.031(3) 0.046(4) -0.005(3) 0.012(3) -0.011(3)
C20 0.025(3) 0.024(3) 0.025(3) 0.000(2) 0.010(2) 0.008(2)
C10 0.042(3) 0.028(3) 0.022(3) 0.006(2) -0.010(2) -0.001(2)
C27 0.041(3) 0.064(4) 0.026(3) -0.002(3) -0.003(2) 0.009(3)
C21 0.023(3) 0.025(3) 0.028(3) -0.006(2) 0.014(2) 0.000(2)
C28 0.045(4) 0.035(3) 0.049(4) 0.014(3) 0.016(3) 0.001(3)
C5 0.039(3) 0.030(3) 0.038(4) -0.013(3) -0.007(3) 0.012(3)
C26 0.041(3) 0.032(3) 0.040(3) -0.012(3) 0.013(3) -0.002(2)
Fe1 0.0186(3) 0.0206(3) 0.0223(3) -0.0005(4) 0.0018(3) 0.0007(3)
O1 0.044(2) 0.044(2) 0.049(2) 0.000(3) 0.013(2) -0.002(2)
P1 0.0183(6) 0.0191(7) 0.0208(6) -0.0009(5) 0.0003(5) 0.0004(5)
S1 0.0261(7) 0.0193(6) 0.0400(8) -0.0010(6) 0.0045(6) -0.0010(5)

loop_
_atom_type_symbol
_atom_type_description
_atom_type_scat_dispersion_real
_atom_type_scat_dispersion_imag
_atom_type_scat_source
C C 0.0033 0.0016 'International Tables Vol C Tables 4.2.6.8 and 6.1.1.4'
H H 0.0000 0.0000 'International Tables Vol C Tables 4.2.6.8 and 6.1.1.4'
Fe Fe 0.3463 0.8444 'International Tables Vol C Tables 4.2.6.8 and 6.1.1.4'
O O 0.0106 0.0060 'International Tables Vol C Tables 4.2.6.8 and 6.1.1.4'
P P 0.1023 0.0942 'International Tables Vol C Tables 4.2.6.8 and 6.1.1.4'
S S 0.1246 0.1234 'International Tables Vol C Tables 4.2.6.8 and 6.1.1.4'

loop_
_geom_angle_atom_site_label_1
_geom_angle_atom_site_label_2
_geom_angle_atom_site_label_3
_geom_angle
C6 C7 C2 120.4(5)
C29 C24 Fe1 127.1(3)
C23 C24 C29 126.6(4)
C23 C24 C20 107.4(4)
C23 C24 Fe1 71.4(2)
C20 C24 C29 125.9(4)
C20 C24 Fe1 70.0(2)
C15 C14 C19 118.5(4)
C15 C14 P1 121.6(3)
C19 C14 P1 119.7(3)
C7 C2 P1 126.8(4)
C3 C2 C7 119.3(4)
C3 C2 P1 113.6(3)
C17 C18 C19 120.9(4)
C9 C8 C13 118.2(4)
C9 C8 P1 120.6(4)
C13 C8 P1 121.2(4)
C14 C15 C16 120.4(4)
C18 C19 C14 120.2(4)
C2 C3 C4 119.2(4)
C2 C3 S1 118.8(3)
C4 C3 S1 122.0(4)
C24 C23 C22 109.3(4)
C24 C23 C28 125.7(5)
C24 C23 Fe1 69.9(2)
C22 C23 C28 125.0(4)
C22 C23 Fe1 70.1(2)
C28 C23 Fe1 128.8(3)
C23 C22 C27 125.4(4)
C23 C22 C21 107.1(4)
C23 C22 Fe1 70.6(2)
C27 C22 Fe1 129.8(3)
C21 C22 C27 127.1(5)
C21 C22 Fe1 70.4(2)
C7 C6 C5 120.4(5)
O1 C1 Fe1 174.7(5)
C15 C16 C17 120.7(4)
C8 C9 C10 121.1(4)
C12 C13 C8 121.1(5)
C5 C4 C3 120.4(5)
C12 C11 C10 120.0(5)
C18 C17 C16 119.3(4)
C11 C12 C13 119.5(5)
C24 C20 C25 124.3(4)
C24 C20 Fe1 70.0(2)
C25 C20 Fe1 130.8(3)
C21 C20 C24 108.3(4)
C21 C20 C25 126.9(4)
C21 C20 Fe1 71.2(2)
C11 C10 C9 120.1(4)
C22 C21 C26 126.9(4)
C22 C21 Fe1 70.0(3)
C20 C21 C22 107.9(4)
C20 C21 C26 124.9(4)
C20 C21 Fe1 69.8(3)
C26 C21 Fe1 130.9(3)
C4 C5 C6 120.0(5)
C24 Fe1 C23 38.73(16)
C24 Fe1 C22 66.24(17)
C24 Fe1 C20 40.05(18)
C24 Fe1 C21 66.36(17)
C24 Fe1 P1 164.53(13)
C24 Fe1 S1 110.90(13)
C23 Fe1 P1 142.57(13)
C23 Fe1 S1 87.12(12)
C22 Fe1 C23 39.30(17)
C22 Fe1 C21 39.58(17)
C22 Fe1 P1 107.28(13)
C22 Fe1 S1 100.36(13)
C1 Fe1 C24 92.90(18)
C1 Fe1 C23 126.47(18)
C1 Fe1 C22 157.29(19)
C1 Fe1 C20 92.3(2)
C1 Fe1 C21 125.1(2)
C1 Fe1 P1 90.56(13)
C1 Fe1 S1 95.35(17)
C20 Fe1 C23 65.61(17)
C20 Fe1 C22 66.13(18)
C20 Fe1 C21 39.06(17)
C20 Fe1 P1 124.76(14)
C20 Fe1 S1 150.43(13)
C21 Fe1 C23 65.67(17)
C21 Fe1 P1 99.46(12)
C21 Fe1 S1 139.18(14)
P1 Fe1 S1 83.74(5)
C14 P1 Fe1 116.27(13)
C2 P1 C14 102.4(2)
C2 P1 C8 105.96(19)
C2 P1 Fe1 105.60(16)
C8 P1 C14 103.2(2)
C8 P1 Fe1 121.39(16)
C3 S1 Fe1 104.78(16)

loop_
_geom_bond_atom_site_label_1
_geom_bond_atom_site_label_2
_geom_bond_distance
C7 C2 1.402(6)
C7 C6 1.366(7)
C24 C29 1.491(6)
C24 C23 1.404(6)
C24 C20 1.443(6)
C24 Fe1 2.107(4)
C14 C15 1.383(6)
C14 C19 1.413(6)
C14 P1 1.835(4)
C2 C3 1.398(6)
C2 P1 1.816(5)
C18 C19 1.379(6)
C18 C17 1.369(6)
C8 C9 1.378(6)
C8 C13 1.391(7)
C8 P1 1.831(5)
C15 C16 1.384(7)
C3 C4 1.403(6)
C3 S1 1.759(5)
C23 C22 1.428(6)
C23 C28 1.501(6)
C23 Fe1 2.127(4)
C22 C27 1.496(6)
C22 C21 1.438(6)
C22 Fe1 2.121(4)
C6 C5 1.393(7)
C1 Fe1 1.833(6)
C1 O1 0.987(5)
C16 C17 1.388(7)
C9 C10 1.382(6)
C13 C12 1.390(7)
C4 C5 1.369(6)
C11 C12 1.375(7)
C11 C10 1.382(7)
C25 C20 1.493(6)
C20 C21 1.415(6)
C20 Fe1 2.107(4)
C21 C26 1.505(6)
C21 Fe1 2.125(5)
Fe1 P1 2.1950(12)
Fe1 S1 2.2861(13)
